data_1516766
loop_
_publ_author_name
'Cong, Xuefeng'
'Zeng, Xiaoming'

_publ_section_title
;
 Iron-Catalyzed, Chelation-Induced Remote C-H Allylation of Quinolines via
 8-Amido Assistance.
;
_journal_issue 14
_journal_name_full 'Organic letters'
_journal_page_first 3716
_journal_paper_doi 10.1021/ol501534z
_journal_volume 16
_journal_year 2014
_chemical_formula_sum 'C26 H22 N2 O'
_chemical_formula_weight 378.46
_chemical_name_systematic
; 
 ? 
;
_space_group_IT_number 2
_symmetry_cell_setting triclinic
_symmetry_space_group_name_Hall '-P 1'
_symmetry_space_group_name_H-M 'P -1'
_atom_sites_solution_hydrogens geom
_atom_sites_solution_primary direct
_atom_sites_solution_secondary difmap
_audit_creation_method SHELXL-97
_cell_angle_alpha 95.7410(10)
_cell_angle_beta 95.028(2)
_cell_angle_gamma 105.542(2)
_cell_formula_units_Z 2
_cell_length_a 7.4266(9)
_cell_length_b 8.8041(11)
_cell_length_c 15.597(2)
_cell_measurement_temperature 100(2)
_cell_volume 970.6(2)
_computing_cell_refinement 'Bruker SMART'
_computing_data_collection 'Bruker SMART'
_computing_data_reduction 'Bruker SAINT'
_computing_structure_refinement 'SHELXL-97 (Sheldrick, 1997)'
_computing_structure_solution 'SHELXS-97 (Sheldrick, 1990)'
_diffrn_ambient_temperature 100(2)
_diffrn_measured_fraction_theta_full 0.990
_diffrn_measured_fraction_theta_max 0.990
_diffrn_radiation_monochromator graphite
_diffrn_radiation_source 'fine-focus sealed tube'
_diffrn_radiation_type MoK\a
_diffrn_radiation_wavelength 0.71073
_diffrn_reflns_av_R_equivalents 0.0134
_diffrn_reflns_av_sigmaI/netI 0.0095
_diffrn_reflns_limit_h_max 9
_diffrn_reflns_limit_h_min -9
_diffrn_reflns_limit_k_max 11
_diffrn_reflns_limit_k_min -11
_diffrn_reflns_limit_l_max 20
_diffrn_reflns_limit_l_min -20
_diffrn_reflns_number 19765
_diffrn_reflns_theta_full 27.82
_diffrn_reflns_theta_max 27.82
_diffrn_reflns_theta_min 1.32
_exptl_absorpt_coefficient_mu 0.079
_exptl_crystal_density_diffrn 1.295
_exptl_crystal_density_method 'not measured'
_exptl_crystal_F_000 400
_exptl_crystal_size_max 0.852
_exptl_crystal_size_mid 0.378
_exptl_crystal_size_min 0.174
_refine_diff_density_max 0.331
_refine_diff_density_min -0.249
_refine_diff_density_rms 0.046
_refine_ls_extinction_method none
_refine_ls_goodness_of_fit_ref 1.046
_refine_ls_hydrogen_treatment mixed
_refine_ls_matrix_type full
_refine_ls_number_parameters 263
_refine_ls_number_reflns 4550
_refine_ls_number_restraints 0
_refine_ls_restrained_S_all 1.046
_refine_ls_R_factor_all 0.0402
_refine_ls_R_factor_gt 0.0379
_refine_ls_shift/su_max 0.001
_refine_ls_shift/su_mean 0.000
_refine_ls_structure_factor_coef Fsqd
_refine_ls_weighting_details 'calc w=1/[\s^2^(Fo^2^)+(0.0602P)^2^+0.3086P] where P=(Fo^2^+2Fc^2^)/3'
_refine_ls_weighting_scheme calc
_refine_ls_wR_factor_gt 0.1046
_refine_ls_wR_factor_ref 0.1071
_reflns_number_gt 4200
_reflns_number_total 4550
_reflns_threshold_expression >2sigma(I)
_cod_data_source_file ol501534z_si_003.cif
_cod_data_source_block 1
_cod_depositor_comments
;
The following automatic conversions were performed:

'_symmetry_cell_setting' value 'Triclinic' changed to 'triclinic'
according to
/usr/data/users/saulius/crontab/automatic-downloads/rss-feeds/ACS/lib/dictionaries/cif_core.dic
dictionary named 'cif_core.dic' version 2.4.2 from 2011-04-26.

Automatic conversion script
Id: cif_fix_values 2281 2013-09-26 08:29:07Z andrius 

 Adding full bibliography for 1516766--1516767.cif.
;
_cod_original_sg_symbol_H-M 'P-1   '
_cod_database_code 1516766

loop_
_symmetry_equiv_pos_as_xyz
'x, y, z'
'-x, -y, -z'

loop_
_atom_site_label
_atom_site_type_symbol
_atom_site_fract_x
_atom_site_fract_y
_atom_site_fract_z
_atom_site_U_iso_or_equiv
_atom_site_adp_type
_atom_site_occupancy
_atom_site_symmetry_multiplicity
_atom_site_calc_flag
_atom_site_refinement_flags
O1 O 0.17731(10) -0.44596(8) 0.25231(4) 0.01897(16) Uani 1 1 d .
N1 N 0.18557(12) -0.18489(9) 0.28685(5) 0.01674(17) Uani 1 1 d .
H1A H 0.1792 -0.1001 0.2626 0.020 Uiso 1 1 calc R
N2 N 0.19122(12) 0.09782(10) 0.36075(5) 0.01725(17) Uani 1 1 d .
C1 C 0.23600(14) 0.72253(12) 0.74863(6) 0.0196(2) Uani 1 1 d .
H1 H 0.1250 0.6573 0.7144 0.023 Uiso 1 1 calc R
C2 C 0.23712(16) 0.87071(12) 0.78972(7) 0.0244(2) Uani 1 1 d .
H2 H 0.1280 0.9071 0.7823 0.029 Uiso 1 1 calc R
C3 C 0.39759(18) 0.96557(12) 0.84157(7) 0.0285(2) Uani 1 1 d .
H3 H 0.3973 1.0658 0.8703 0.034 Uiso 1 1 calc R
C4 C 0.55843(17) 0.91365(13) 0.85131(7) 0.0279(2) Uani 1 1 d .
H4 H 0.6678 0.9780 0.8870 0.034 Uiso 1 1 calc R
C5 C 0.55887(15) 0.76726(12) 0.80861(7) 0.0225(2) Uani 1 1 d .
H5 H 0.6701 0.7336 0.8143 0.027 Uiso 1 1 calc R
C6 C 0.39718(14) 0.66865(11) 0.75729(6) 0.01714(19) Uani 1 1 d .
C7 C 0.40456(14) 0.51213(11) 0.71666(6) 0.01744(19) Uani 1 1 d .
H7 H 0.5237 0.4911 0.7229 0.021 Uiso 1 1 calc R
C8 C 0.26280(13) 0.39668(11) 0.67210(6) 0.01714(19) Uani 1 1 d .
H8 H 0.1446 0.4171 0.6597 0.021 Uiso 1 1 calc R
C9 C 0.28295(14) 0.23533(11) 0.64070(6) 0.01743(19) Uani 1 1 d .
H9A H 0.1922 0.1546 0.6671 0.021 Uiso 1 1 calc R
H9B H 0.4110 0.2317 0.6622 0.021 Uiso 1 1 calc R
C10 C 0.25203(13) 0.18882(11) 0.54328(6) 0.01540(19) Uani 1 1 d .
C11 C 0.22669(14) 0.29227(11) 0.48605(6) 0.0188(2) Uani 1 1 d .
H11 H 0.2290 0.3978 0.5073 0.023 Uiso 1 1 calc R
C12 C 0.19720(14) 0.24224(12) 0.39562(6) 0.0193(2) Uani 1 1 d .
H12 H 0.1807 0.3169 0.3578 0.023 Uiso 1 1 calc R
C13 C 0.21996(12) -0.00628(11) 0.41641(6) 0.01429(18) Uani 1 1 d .
C14 C 0.25190(12) 0.03218(11) 0.50803(6) 0.01426(18) Uani 1 1 d .
C15 C 0.28457(13) -0.08407(11) 0.55957(6) 0.01655(19) Uani 1 1 d .
H15 H 0.3069 -0.0598 0.6210 0.020 Uiso 1 1 calc R
C16 C 0.28397(14) -0.23141(11) 0.52099(6) 0.01776(19) Uani 1 1 d .
H16 H 0.3064 -0.3078 0.5564 0.021 Uiso 1 1 calc R
C17 C 0.25074(13) -0.27223(11) 0.42974(6) 0.01692(19) Uani 1 1 d .
H17 H 0.2502 -0.3750 0.4043 0.020 Uiso 1 1 calc R
C18 C 0.21917(13) -0.16159(11) 0.37806(6) 0.01475(18) Uani 1 1 d .
C19 C 0.16136(13) -0.31952(11) 0.23045(6) 0.01540(18) Uani 1 1 d .
C20 C 0.11058(13) -0.29706(11) 0.13781(6) 0.01658(19) Uani 1 1 d .
C21 C -0.04297(14) -0.23720(12) 0.11857(7) 0.0214(2) Uani 1 1 d .
H21 H -0.1132 -0.2130 0.1635 0.026 Uiso 1 1 calc R
C22 C -0.09322(15) -0.21293(14) 0.03404(7) 0.0260(2) Uani 1 1 d .
H22 H -0.1979 -0.1730 0.0209 0.031 Uiso 1 1 calc R
C23 C 0.01135(16) -0.24782(14) -0.03097(7) 0.0269(2) Uani 1 1 d .
H23 H -0.0216 -0.2310 -0.0888 0.032 Uiso 1 1 calc R
C24 C 0.16350(15) -0.30707(12) -0.01214(6) 0.0228(2) Uani 1 1 d .
H24 H 0.2335 -0.3300 -0.0575 0.027 Uiso 1 1 calc R
C25 C 0.21609(14) -0.33385(11) 0.07213(6) 0.0180(2) Uani 1 1 d .
C26 C 0.38364(15) -0.39665(12) 0.09033(7) 0.0231(2) Uani 1 1 d .
H26A H 0.3402 -0.5107 0.0947 0.035 Uiso 1 1 calc R
H26B H 0.4572 -0.3406 0.1451 0.035 Uiso 1 1 calc R
H26C H 0.4625 -0.3795 0.0430 0.035 Uiso 1 1 calc R

loop_
_atom_site_aniso_label
_atom_site_aniso_U_11
_atom_site_aniso_U_22
_atom_site_aniso_U_33
_atom_site_aniso_U_23
_atom_site_aniso_U_13
_atom_site_aniso_U_12
O1 0.0221(3) 0.0177(3) 0.0184(3) 0.0009(3) 0.0036(3) 0.0080(3)
N1 0.0237(4) 0.0148(4) 0.0119(4) 0.0011(3) 0.0022(3) 0.0058(3)
N2 0.0201(4) 0.0172(4) 0.0148(4) 0.0017(3) 0.0016(3) 0.0060(3)
C1 0.0238(5) 0.0191(5) 0.0162(4) 0.0026(3) 0.0038(4) 0.0059(4)
C2 0.0353(6) 0.0204(5) 0.0221(5) 0.0067(4) 0.0118(4) 0.0116(4)
C3 0.0459(7) 0.0140(4) 0.0249(5) 0.0010(4) 0.0126(5) 0.0048(4)
C4 0.0352(6) 0.0179(5) 0.0231(5) 0.0000(4) 0.0020(4) -0.0042(4)
C5 0.0236(5) 0.0198(5) 0.0212(5) 0.0027(4) 0.0013(4) 0.0013(4)
C6 0.0218(5) 0.0162(4) 0.0128(4) 0.0023(3) 0.0031(3) 0.0036(4)
C7 0.0188(4) 0.0192(4) 0.0151(4) 0.0015(3) 0.0022(3) 0.0067(4)
C8 0.0188(4) 0.0192(4) 0.0144(4) 0.0004(3) 0.0031(3) 0.0073(4)
C9 0.0210(5) 0.0170(4) 0.0144(4) -0.0007(3) 0.0027(3) 0.0062(4)
C10 0.0147(4) 0.0159(4) 0.0147(4) -0.0009(3) 0.0025(3) 0.0036(3)
C11 0.0229(5) 0.0155(4) 0.0183(5) -0.0008(3) 0.0020(4) 0.0070(4)
C12 0.0250(5) 0.0173(4) 0.0168(4) 0.0031(3) 0.0015(4) 0.0078(4)
C13 0.0137(4) 0.0153(4) 0.0136(4) 0.0010(3) 0.0024(3) 0.0036(3)
C14 0.0133(4) 0.0151(4) 0.0136(4) 0.0000(3) 0.0026(3) 0.0030(3)
C15 0.0187(4) 0.0180(4) 0.0124(4) 0.0015(3) 0.0020(3) 0.0042(3)
C16 0.0220(5) 0.0171(4) 0.0149(4) 0.0041(3) 0.0023(3) 0.0060(4)
C17 0.0193(4) 0.0145(4) 0.0166(4) 0.0002(3) 0.0029(3) 0.0047(3)
C18 0.0144(4) 0.0162(4) 0.0124(4) -0.0006(3) 0.0024(3) 0.0029(3)
C19 0.0137(4) 0.0173(4) 0.0146(4) -0.0004(3) 0.0035(3) 0.0036(3)
C20 0.0194(4) 0.0140(4) 0.0141(4) -0.0006(3) 0.0021(3) 0.0018(3)
C21 0.0215(5) 0.0246(5) 0.0179(5) 0.0023(4) 0.0032(4) 0.0061(4)
C22 0.0219(5) 0.0333(6) 0.0227(5) 0.0072(4) -0.0003(4) 0.0071(4)
C23 0.0261(5) 0.0340(6) 0.0166(5) 0.0061(4) 0.0005(4) 0.0013(4)
C24 0.0259(5) 0.0229(5) 0.0158(4) 0.0001(4) 0.0054(4) 0.0001(4)
C25 0.0208(5) 0.0137(4) 0.0168(4) -0.0012(3) 0.0041(3) 0.0007(3)
C26 0.0262(5) 0.0206(5) 0.0238(5) 0.0007(4) 0.0092(4) 0.0077(4)

loop_
_atom_type_symbol
_atom_type_description
_atom_type_scat_dispersion_real
_atom_type_scat_dispersion_imag
_atom_type_scat_source
C C 0.0033 0.0016 'International Tables Vol C Tables 4.2.6.8 and 6.1.1.4'
H H 0.0000 0.0000 'International Tables Vol C Tables 4.2.6.8 and 6.1.1.4'
N N 0.0061 0.0033 'International Tables Vol C Tables 4.2.6.8 and 6.1.1.4'
O O 0.0106 0.0060 'International Tables Vol C Tables 4.2.6.8 and 6.1.1.4'

loop_
_geom_angle_atom_site_label_1
_geom_angle_atom_site_label_2
_geom_angle_atom_site_label_3
_geom_angle
C19 N1 C18 129.54(8)
C12 N2 C13 117.01(8)
C2 C1 C6 120.62(9)
C3 C2 C1 120.15(10)
C4 C3 C2 120.00(10)
C3 C4 C5 119.88(10)
C4 C5 C6 120.91(10)
C1 C6 C5 118.41(9)
C1 C6 C7 123.36(9)
C5 C6 C7 118.22(9)
C8 C7 C6 127.34(9)
C7 C8 C9 122.57(9)
C8 C9 C10 115.86(8)
C11 C10 C14 117.77(8)
C11 C10 C9 122.60(8)
C14 C10 C9 119.62(8)
C10 C11 C12 120.25(9)
N2 C12 C11 123.77(9)
N2 C13 C14 123.69(8)
N2 C13 C18 116.80(8)
C14 C13 C18 119.50(8)
C13 C14 C15 118.93(8)
C13 C14 C10 117.48(8)
C15 C14 C10 123.58(8)
C16 C15 C14 120.23(8)
C15 C16 C17 121.57(9)
C18 C17 C16 119.46(9)
C17 C18 N1 125.74(8)
C17 C18 C13 120.29(8)
N1 C18 C13 113.97(8)
O1 C19 N1 124.09(9)
O1 C19 C20 123.34(8)
N1 C19 C20 112.56(8)
C21 C20 C25 120.63(9)
C21 C20 C19 118.57(8)
C25 C20 C19 120.80(9)
C22 C21 C20 120.40(10)
C23 C22 C21 119.24(10)
C24 C23 C22 120.51(10)
C23 C24 C25 121.42(9)
C24 C25 C20 117.79(9)
C24 C25 C26 119.93(9)
C20 C25 C26 122.27(9)

loop_
_geom_bond_atom_site_label_1
_geom_bond_atom_site_label_2
_geom_bond_distance
O1 C19 1.2284(12)
N1 C19 1.3640(12)
N1 C18 1.4072(11)
N2 C12 1.3197(12)
N2 C13 1.3678(12)
C1 C2 1.3925(14)
C1 C6 1.4017(14)
C2 C3 1.3908(17)
C3 C4 1.3905(18)
C4 C5 1.3912(15)
C5 C6 1.4037(14)
C6 C7 1.4750(13)
C7 C8 1.3348(14)
C8 C9 1.5059(13)
C9 C10 1.5143(13)
C10 C11 1.3736(14)
C10 C14 1.4323(12)
C11 C12 1.4147(13)
C13 C14 1.4191(12)
C13 C18 1.4349(12)
C14 C15 1.4198(13)
C15 C16 1.3731(13)
C16 C17 1.4156(13)
C17 C18 1.3784(13)
C19 C20 1.5069(13)
C20 C21 1.4007(14)
C20 C25 1.4067(13)
C21 C22 1.3913(14)
C22 C23 1.3890(16)
C23 C24 1.3869(16)
C24 C25 1.3991(14)
C25 C26 1.5076(14)
